data_7015683
loop_
_publ_author_name
'Yao, Jinlei'
'Lyutyy, Pavlo'
'Mozharivskyj, Yurij'

_publ_section_title
;
 Crystal structure, coloring problem and magnetism of Gd(5-x)Zr(x)Si4.
;
_journal_issue 16
_journal_name_full 'Dalton transactions (Cambridge, England : 2003)'
_journal_page_first 4275
_journal_page_last 4283
_journal_paper_doi 10.1039/c0dt01821j
_journal_volume 40
_journal_year 2011
_chemical_formula_sum 'Gd1.95 Si4 Zr3.05'
_chemical_formula_weight 697.05
_chemical_name_systematic
; 
 ? 
;
_space_group_IT_number 92
_symmetry_cell_setting tetragonal
_symmetry_space_group_name_Hall 'P 4abw 2nw'
_symmetry_space_group_name_H-M 'P 41 21 2'
_atom_sites_solution_primary direct
_atom_sites_solution_secondary difmap
_audit_creation_method SHELXL-97
_cell_angle_alpha 90.00
_cell_angle_beta 90.00
_cell_angle_gamma 90.00
_cell_formula_units_Z 4
_cell_length_a 7.3253(9)
_cell_length_b 7.3253(9)
_cell_length_c 13.416(2)
_cell_measurement_reflns_used 963
_cell_measurement_temperature 293(2)
_cell_measurement_theta_max 29.18
_cell_measurement_theta_min 3.17
_cell_volume 719.90(16)
_computing_cell_refinement X-Area
_computing_data_collection X-Area
_computing_data_reduction X-Red32
_computing_publication_material 'SHELXL-97 (Sheldrick, 1997)'
_computing_structure_refinement 'SHELXL-97 (Sheldrick, 1997)'
_computing_structure_solution 'SHELXS-97 (Sheldrick, 1990)'
_diffrn_ambient_temperature 293(2)
_diffrn_measured_fraction_theta_full 0.995
_diffrn_measured_fraction_theta_max 0.995
_diffrn_measurement_device_type 'STOE IPDSII'
_diffrn_measurement_method 'omega scan'
_diffrn_radiation_monochromator graphite
_diffrn_radiation_source 'fine-focus sealed tube'
_diffrn_radiation_type MoK\a
_diffrn_radiation_wavelength 0.71073
_diffrn_reflns_av_R_equivalents 0.0960
_diffrn_reflns_av_sigmaI/netI 0.0811
_diffrn_reflns_limit_h_max 10
_diffrn_reflns_limit_h_min -7
_diffrn_reflns_limit_k_max 9
_diffrn_reflns_limit_k_min -10
_diffrn_reflns_limit_l_max 17
_diffrn_reflns_limit_l_min -18
_diffrn_reflns_number 6591
_diffrn_reflns_theta_full 29.18
_diffrn_reflns_theta_max 29.18
_diffrn_reflns_theta_min 3.17
_exptl_absorpt_coefficient_mu 22.516
_exptl_absorpt_correction_T_max 0.7588
_exptl_absorpt_correction_T_min 0.2200
_exptl_absorpt_correction_type numerical
_exptl_absorpt_process_details X-Red
_exptl_crystal_colour Black
_exptl_crystal_density_diffrn 6.431
_exptl_crystal_density_method 'not measured'
_exptl_crystal_description Plate
_exptl_crystal_F_000 1211
_exptl_crystal_size_max 0.120
_exptl_crystal_size_mid 0.049
_exptl_crystal_size_min 0.007
_refine_diff_density_max 1.861
_refine_diff_density_min -1.731
_refine_diff_density_rms 0.373
_refine_ls_abs_structure_details 'Flack H D (1983), Acta Cryst. A39, 876-881'
_refine_ls_abs_structure_Flack 0.0(6)
_refine_ls_extinction_coef 0.00006(2)
_refine_ls_extinction_expression Fc^*^=kFc[1+0.001xFc^2^\l^3^/sin(2\q)]^-1/4^
_refine_ls_extinction_method SHELXL
_refine_ls_goodness_of_fit_ref 0.917
_refine_ls_matrix_type full
_refine_ls_number_parameters 47
_refine_ls_number_reflns 963
_refine_ls_number_restraints 0
_refine_ls_restrained_S_all 0.917
_refine_ls_R_factor_all 0.0733
_refine_ls_R_factor_gt 0.0445
_refine_ls_shift/su_max 0.007
_refine_ls_shift/su_mean 0.002
_refine_ls_structure_factor_coef Fsqd
_refine_ls_weighting_details 'calc w=1/[\s^2^(Fo^2^)+(0.0171P)^2^+0.0000P] where P=(Fo^2^+2Fc^2^)/3'
_refine_ls_weighting_scheme calc
_refine_ls_wR_factor_gt 0.0530
_refine_ls_wR_factor_ref 0.0570
_reflns_number_gt 696
_reflns_number_total 963
_reflns_threshold_expression >2sigma(I)
_cod_data_source_file c0dt01821j.cif
_cod_data_source_block p41212_Gd1.95Zr3.05Si4
_cod_depositor_comments
;
The following automatic conversions were performed:
'_symmetry_cell_setting' value 'Tetragonal' changed to 'tetragonal'
according to '/home/saulius/struct/CIF-dictionaries/cif_core.dic'
dictionary named 'cif_core.dic' version 2.4.1 from 2010-06-29.

Automatic conversion script
Id: cif_fix_enum 1555 2011-01-17 13:19:09Z saulius 
;
_cod_original_cell_volume 719.91(16)
_cod_original_sg_symbol_H-M P4(1)2(1)2
_cod_database_code 7015683

loop_
_symmetry_equiv_pos_as_xyz
'x, y, z'
'-x, -y, z+1/2'
'-y+1/2, x+1/2, z+1/4'
'y+1/2, -x+1/2, z+3/4'
'-x+1/2, y+1/2, -z+1/4'
'x+1/2, -y+1/2, -z+3/4'
'y, x, -z'
'-y, -x, -z+1/2'

loop_
_atom_site_label
_atom_site_type_symbol
_atom_site_fract_x
_atom_site_fract_y
_atom_site_fract_z
_atom_site_U_iso_or_equiv
_atom_site_adp_type
_atom_site_occupancy
_atom_site_symmetry_multiplicity
_atom_site_calc_flag
_atom_site_refinement_flags
_atom_site_disorder_assembly
_atom_site_disorder_group
Zr1 Zr 0.00502(15) 0.34760(13) 0.03612(4) 0.0110(2) Uani 0.24(2) 1 d P . .
Gd1 Gd 0.00502(15) 0.34760(13) 0.03612(4) 0.0110(2) Uani 0.76(2) 1 d P . .
Zr2 Zr -0.0001(2) 0.85435(17) 0.12520(12) 0.0139(3) Uani 0.855(13) 1 d P . .
Gd2 Gd -0.0001(2) 0.85435(17) 0.12520(12) 0.0139(3) Uani 0.145(13) 1 d P . .
Zr3 Zr 0.6764(2) 0.6764(2) 0.0000 0.0123(6) Uani 0.858(16) 2 d SP . .
Gd3 Gd 0.6764(2) 0.6764(2) 0.0000 0.0123(6) Uani 0.142(16) 2 d SP . .
Si1 Si 0.1454(8) 0.2065(7) 0.8176(3) 0.0153(10) Uani 1 1 d . . .
Si2 Si 0.0510(6) 0.7050(6) 0.9368(3) 0.0083(9) Uani 1 1 d . . .

loop_
_atom_site_aniso_label
_atom_site_aniso_U_11
_atom_site_aniso_U_22
_atom_site_aniso_U_33
_atom_site_aniso_U_23
_atom_site_aniso_U_13
_atom_site_aniso_U_12
Zr1 0.0112(6) 0.0105(6) 0.0114(3) 0.0002(4) 0.0001(4) 0.0001(3)
Gd1 0.0112(6) 0.0105(6) 0.0114(3) 0.0002(4) 0.0001(4) 0.0001(3)
Zr2 0.0127(8) 0.0146(8) 0.0143(5) -0.0015(5) 0.0017(6) 0.0030(15)
Gd2 0.0127(8) 0.0146(8) 0.0143(5) -0.0015(5) 0.0017(6) 0.0030(15)
Zr3 0.0114(6) 0.0114(6) 0.0139(9) 0.0010(4) -0.0010(4) 0.0007(6)
Gd3 0.0114(6) 0.0114(6) 0.0139(9) 0.0010(4) -0.0010(4) 0.0007(6)
Si1 0.017(3) 0.014(3) 0.014(2) -0.0031(18) -0.008(2) 0.0006(16)
Si2 0.005(2) 0.008(2) 0.0113(18) 0.0023(16) -0.0003(15) 0.0023(12)

loop_
_atom_type_symbol
_atom_type_description
_atom_type_scat_dispersion_real
_atom_type_scat_dispersion_imag
_atom_type_scat_source
Si Si 0.0817 0.0704 'International Tables Vol C Tables 4.2.6.8 and 6.1.1.4'
Zr Zr -2.9673 0.5597 'International Tables Vol C Tables 4.2.6.8 and 6.1.1.4'
Gd Gd -0.1653 3.9035 'International Tables Vol C Tables 4.2.6.8 and 6.1.1.4'

loop_
_geom_angle_atom_site_label_1
_geom_angle_atom_site_label_2
_geom_angle_atom_site_label_3
_geom_angle
_geom_angle_site_symmetry_1
_geom_angle_site_symmetry_3
_geom_angle_publ_flag
Si1 Zr1 Si2 93.46(8) 7_556 3_554 ?
Si1 Zr1 Si2 135.01(13) 7_556 1_554 ?
Si2 Zr1 Si2 85.47(4) 3_554 1_554 ?
Si1 Zr1 Si1 134.41(10) 7_556 6_455 ?
Si2 Zr1 Si1 85.78(10) 3_554 6_455 ?
Si2 Zr1 Si1 90.45(9) 1_554 6_455 ?
Si1 Zr1 Si1 85.33(6) 7_556 3_554 ?
Si2 Zr1 Si1 84.59(11) 3_554 3_554 ?
Si2 Zr1 Si1 49.74(11) 1_554 3_554 ?
Si1 Zr1 Si1 139.61(8) 6_455 3_554 ?
Si1 Zr1 Si2 85.57(12) 7_556 7_456 ?
Si2 Zr1 Si2 84.50(5) 3_554 7_456 ?
Si2 Zr1 Si2 138.70(6) 1_554 7_456 ?
Si1 Zr1 Si2 48.92(10) 6_455 7_456 ?
Si1 Zr1 Si2 165.33(8) 3_554 7_456 ?
Si1 Zr1 Gd3 55.48(10) 7_556 3_545 ?
Si2 Zr1 Gd3 53.38(9) 3_554 3_545 ?
Si2 Zr1 Gd3 138.68(10) 1_554 3_545 ?
Si1 Zr1 Gd3 89.96(7) 6_455 3_545 ?
Si1 Zr1 Gd3 114.55(7) 3_554 3_545 ?
Si2 Zr1 Gd3 50.81(6) 7_456 3_545 ?
Si1 Zr1 Zr3 55.48(10) 7_556 3_545 ?
Si2 Zr1 Zr3 53.38(9) 3_554 3_545 ?
Si2 Zr1 Zr3 138.68(10) 1_554 3_545 ?
Si1 Zr1 Zr3 89.96(7) 6_455 3_545 ?
Si1 Zr1 Zr3 114.55(7) 3_554 3_545 ?
Si2 Zr1 Zr3 50.81(6) 7_456 3_545 ?
Gd3 Zr1 Zr3 0.000(1) 3_545 3_545 ?
Si1 Zr1 Gd3 144.91(8) 7_556 1_455 ?
Si2 Zr1 Gd3 51.45(7) 3_554 1_455 ?
Si2 Zr1 Gd3 52.86(10) 1_554 1_455 ?
Si1 Zr1 Gd3 54.10(11) 6_455 1_455 ?
Si1 Zr1 Gd3 90.20(13) 3_554 1_455 ?
Si2 Zr1 Gd3 90.64(12) 7_456 1_455 ?
Gd3 Zr1 Gd3 95.94(3) 3_545 1_455 ?
Zr3 Zr1 Gd3 95.94(3) 3_545 1_455 ?
Si1 Zr1 Zr3 144.91(8) 7_556 1_455 ?
Si2 Zr1 Zr3 51.45(7) 3_554 1_455 ?
Si2 Zr1 Zr3 52.86(10) 1_554 1_455 ?
Si1 Zr1 Zr3 54.10(11) 6_455 1_455 ?
Si1 Zr1 Zr3 90.20(13) 3_554 1_455 ?
Si2 Zr1 Zr3 90.64(12) 7_456 1_455 ?
Gd3 Zr1 Zr3 95.94(3) 3_545 1_455 ?
Zr3 Zr1 Zr3 95.94(3) 3_545 1_455 ?
Gd3 Zr1 Zr3 0.00(4) 1_455 1_455 ?
Si1 Zr1 Zr2 102.02(12) 7_556 7_455 ?
Si2 Zr1 Zr2 128.63(11) 3_554 7_455 ?
Si2 Zr1 Zr2 113.53(8) 1_554 7_455 ?
Si1 Zr1 Zr2 49.10(11) 6_455 7_455 ?
Si1 Zr1 Zr2 144.63(9) 3_554 7_455 ?
Si2 Zr1 Zr2 49.09(8) 7_456 7_455 ?
Gd3 Zr1 Zr2 97.43(4) 3_545 7_455 ?
Zr3 Zr1 Zr2 97.43(4) 3_545 7_455 ?
Gd3 Zr1 Zr2 101.58(5) 1_455 7_455 ?
Zr3 Zr1 Zr2 101.58(5) 1_455 7_455 ?
Si1 Zr1 Gd2 102.02(12) 7_556 7_455 ?
Si2 Zr1 Gd2 128.63(11) 3_554 7_455 ?
Si2 Zr1 Gd2 113.53(8) 1_554 7_455 ?
Si1 Zr1 Gd2 49.10(11) 6_455 7_455 ?
Si1 Zr1 Gd2 144.63(9) 3_554 7_455 ?
Si2 Zr1 Gd2 49.09(8) 7_456 7_455 ?
Gd3 Zr1 Gd2 97.43(4) 3_545 7_455 ?
Zr3 Zr1 Gd2 97.43(4) 3_545 7_455 ?
Gd3 Zr1 Gd2 101.58(5) 1_455 7_455 ?
Zr3 Zr1 Gd2 101.58(5) 1_455 7_455 ?
Zr2 Zr1 Gd2 0.00(7) 7_455 7_455 ?
Si1 Zr2 Si2 96.47(14) 7_566 7_466 ?
Si1 Zr2 Si1 94.60(7) 7_566 3_554 ?
Si2 Zr2 Si1 145.88(12) 7_466 3_554 ?
Si1 Zr2 Si2 119.29(11) 7_566 1_554 ?
Si2 Zr2 Si2 92.14(16) 7_466 1_554 ?
Si1 Zr2 Si2 54.55(12) 3_554 1_554 ?
Si1 Zr2 Si2 146.49(12) 7_566 3_554 ?
Si2 Zr2 Si2 94.85(8) 7_466 3_554 ?
Si1 Zr2 Si2 93.45(15) 3_554 3_554 ?
Si2 Zr2 Si2 91.61(11) 1_554 3_554 ?
Si1 Zr2 Si1 94.30(16) 7_566 2_564 ?
Si2 Zr2 Si1 93.65(12) 7_466 2_564 ?
Si1 Zr2 Si1 117.59(16) 3_554 2_564 ?
Si2 Zr2 Si1 144.98(14) 1_554 2_564 ?
Si2 Zr2 Si1 53.50(13) 3_554 2_564 ?
Si1 Zr2 Gd3 59.66(9) 7_566 3 ?
Si2 Zr2 Gd3 56.27(9) 7_466 3 ?
Si1 Zr2 Gd3 151.84(11) 3_554 3 ?
Si2 Zr2 Gd3 145.96(12) 1_554 3 ?
Si2 Zr2 Gd3 102.49(9) 3_554 3 ?
Si1 Zr2 Gd3 58.77(10) 2_564 3 ?
Si1 Zr2 Zr3 59.66(9) 7_566 3 ?
Si2 Zr2 Zr3 56.27(9) 7_466 3 ?
Si1 Zr2 Zr3 151.84(11) 3_554 3 ?
Si2 Zr2 Zr3 145.96(12) 1_554 3 ?
Si2 Zr2 Zr3 102.49(9) 3_554 3 ?
Si1 Zr2 Zr3 58.77(10) 2_564 3 ?
Gd3 Zr2 Zr3 0.000(15) 3 3 ?
Si1 Zr2 Gd3 151.94(10) 7_566 1_455 ?
Si2 Zr2 Gd3 57.70(8) 7_466 1_455 ?
Si1 Zr2 Gd3 101.88(9) 3_554 1_455 ?
Si2 Zr2 Gd3 57.27(9) 1_554 1_455 ?
Si2 Zr2 Gd3 55.46(8) 3_554 1_455 ?
Si1 Zr2 Gd3 97.89(14) 2_564 1_455 ?
Gd3 Zr2 Gd3 106.28(5) 3 1_455 ?
Zr3 Zr2 Gd3 106.28(5) 3 1_455 ?
Si1 Zr2 Zr3 151.94(10) 7_566 1_455 ?
Si2 Zr2 Zr3 57.70(8) 7_466 1_455 ?
Si1 Zr2 Zr3 101.88(9) 3_554 1_455 ?
Si2 Zr2 Zr3 57.27(9) 1_554 1_455 ?
Si2 Zr2 Zr3 55.46(8) 3_554 1_455 ?
Si1 Zr2 Zr3 97.89(14) 2_564 1_455 ?
Gd3 Zr2 Zr3 106.28(5) 3 1_455 ?
Zr3 Zr2 Zr3 106.28(5) 3 1_455 ?
Gd3 Zr2 Zr3 0.00(4) 1_455 1_455 ?
Si1 Zr2 Zr1 61.71(9) 7_566 7_565 ?
Si2 Zr2 Zr1 102.72(8) 7_466 7_565 ?
Si1 Zr2 Zr1 55.66(10) 3_554 7_565 ?
Si2 Zr2 Zr1 57.78(8) 1_554 7_565 ?
Si2 Zr2 Zr1 144.72(9) 3_554 7_565 ?
Si1 Zr2 Zr1 152.02(14) 2_564 7_565 ?
Gd3 Zr2 Zr1 112.73(4) 3 7_565 ?
Zr3 Zr2 Zr1 112.73(4) 3 7_565 ?
Gd3 Zr2 Zr1 110.03(5) 1_455 7_565 ?
Zr3 Zr2 Zr1 110.03(5) 1_455 7_565 ?
Si1 Zr2 Gd1 61.71(9) 7_566 7_565 ?
Si2 Zr2 Gd1 102.72(8) 7_466 7_565 ?
Si1 Zr2 Gd1 55.66(10) 3_554 7_565 ?
Si2 Zr2 Gd1 57.78(8) 1_554 7_565 ?
Si2 Zr2 Gd1 144.72(9) 3_554 7_565 ?
Si1 Zr2 Gd1 152.02(14) 2_564 7_565 ?
Gd3 Zr2 Gd1 112.73(4) 3 7_565 ?
Zr3 Zr2 Gd1 112.73(4) 3 7_565 ?
Gd3 Zr2 Gd1 110.03(5) 1_455 7_565 ?
Zr3 Zr2 Gd1 110.03(5) 1_455 7_565 ?
Zr1 Zr2 Gd1 0.00(3) 7_565 7_565 ?
Si2 Zr3 Si2 178.6(3) 3_654 6_565 ?
Si2 Zr3 Si2 91.52(8) 3_654 7_566 ?
Si2 Zr3 Si2 89.53(15) 6_565 7_566 ?
Si2 Zr3 Si2 89.53(15) 3_654 1_654 ?
Si2 Zr3 Si2 91.52(8) 6_565 1_654 ?
Si2 Zr3 Si2 87.04(19) 7_566 1_654 ?
Si2 Zr3 Si1 89.25(15) 3_654 6 ?
Si2 Zr3 Si1 89.70(12) 6_565 6 ?
Si2 Zr3 Si1 179.23(14) 7_566 6 ?
Si2 Zr3 Si1 92.98(10) 1_654 6 ?
Si2 Zr3 Si1 89.70(12) 3_654 3_554 ?
Si2 Zr3 Si1 89.26(15) 6_565 3_554 ?
Si2 Zr3 Si1 92.98(10) 7_566 3_554 ?
Si2 Zr3 Si1 179.23(14) 1_654 3_554 ?
Si1 Zr3 Si1 87.0(2) 6 3_554 ?
Si2 Zr3 Gd2 124.67(14) 3_654 4_454 ?
Si2 Zr3 Gd2 53.88(12) 6_565 4_454 ?
Si2 Zr3 Gd2 126.74(10) 7_566 4_454 ?
Si2 Zr3 Gd2 125.70(8) 1_654 4_454 ?
Si1 Zr3 Gd2 52.69(13) 6 4_454 ?
Si1 Zr3 Gd2 54.84(8) 3_554 4_454 ?
Si2 Zr3 Zr2 124.67(14) 3_654 4_454 ?
Si2 Zr3 Zr2 53.88(12) 6_565 4_454 ?
Si2 Zr3 Zr2 126.74(10) 7_566 4_454 ?
Si2 Zr3 Zr2 125.70(8) 1_654 4_454 ?
Si1 Zr3 Zr2 52.69(13) 6 4_454 ?
Si1 Zr3 Zr2 54.84(8) 3_554 4_454 ?
Gd2 Zr3 Zr2 0.00(6) 4_454 4_454 ?
Si2 Zr3 Gd2 53.88(12) 3_654 5_545 ?
Si2 Zr3 Gd2 124.67(14) 6_565 5_545 ?
Si2 Zr3 Gd2 125.70(8) 7_566 5_545 ?
Si2 Zr3 Gd2 126.74(10) 1_654 5_545 ?
Si1 Zr3 Gd2 54.84(8) 6 5_545 ?
Si1 Zr3 Gd2 52.69(12) 3_554 5_545 ?
Gd2 Zr3 Gd2 70.86(8) 4_454 5_545 ?
Zr2 Zr3 Gd2 70.86(8) 4_454 5_545 ?
Si2 Zr3 Zr2 53.88(12) 3_654 5_545 ?
Si2 Zr3 Zr2 124.67(14) 6_565 5_545 ?
Si2 Zr3 Zr2 125.70(8) 7_566 5_545 ?
Si2 Zr3 Zr2 126.74(10) 1_654 5_545 ?
Si1 Zr3 Zr2 54.84(8) 6 5_545 ?
Si1 Zr3 Zr2 52.69(12) 3_554 5_545 ?
Gd2 Zr3 Zr2 70.86(8) 4_454 5_545 ?
Zr2 Zr3 Zr2 70.86(8) 4_454 5_545 ?
Gd2 Zr3 Zr2 0.00(6) 5_545 5_545 ?
Si2 Zr3 Gd2 126.02(14) 3_654 7_565 ?
Si2 Zr3 Gd2 55.43(12) 6_565 7_565 ?
Si2 Zr3 Gd2 54.31(8) 7_566 7_565 ?
Si2 Zr3 Gd2 53.16(10) 1_654 7_565 ?
Si1 Zr3 Gd2 125.16(8) 6 7_565 ?
Si1 Zr3 Gd2 127.41(12) 3_554 7_565 ?
Gd2 Zr3 Gd2 109.23(3) 4_454 7_565 ?
Zr2 Zr3 Gd2 109.23(3) 4_454 7_565 ?
Gd2 Zr3 Gd2 179.88(6) 5_545 7_565 ?
Zr2 Zr3 Gd2 179.88(6) 5_545 7_565 ?
Si2 Zr3 Zr2 126.02(14) 3_654 7_565 ?
Si2 Zr3 Zr2 55.43(12) 6_565 7_565 ?
Si2 Zr3 Zr2 54.31(8) 7_566 7_565 ?
Si2 Zr3 Zr2 53.16(10) 1_654 7_565 ?
Si1 Zr3 Zr2 125.16(8) 6 7_565 ?
Si1 Zr3 Zr2 127.41(12) 3_554 7_565 ?
Gd2 Zr3 Zr2 109.23(3) 4_454 7_565 ?
Zr2 Zr3 Zr2 109.23(3) 4_454 7_565 ?
Gd2 Zr3 Zr2 179.88(6) 5_545 7_565 ?
Zr2 Zr3 Zr2 179.88(6) 5_545 7_565 ?
Gd2 Zr3 Zr2 0.00(6) 7_565 7_565 ?
Si2 Si1 Gd2 135.98(17) 4_454 7_456 ?
Si2 Si1 Zr2 135.98(17) 4_454 7_456 ?
Gd2 Si1 Zr2 0.00(9) 7_456 7_456 ?
Si2 Si1 Gd2 63.30(14) 4_454 4_455 ?
Gd2 Si1 Gd2 142.23(15) 7_456 4_455 ?
Zr2 Si1 Gd2 142.23(15) 7_456 4_455 ?
Si2 Si1 Zr2 63.30(14) 4_454 4_455 ?
Gd2 Si1 Zr2 142.23(15) 7_456 4_455 ?
Zr2 Si1 Zr2 142.23(15) 7_456 4_455 ?
Gd2 Si1 Zr2 0.00(9) 4_455 4_455 ?
Si2 Si1 Gd2 62.83(13) 4_454 2_565 ?
Gd2 Si1 Gd2 82.84(16) 7_456 2_565 ?
Zr2 Si1 Gd2 82.84(16) 7_456 2_565 ?
Gd2 Si1 Gd2 126.10(19) 4_455 2_565 ?
Zr2 Si1 Gd2 126.10(19) 4_455 2_565 ?
Si2 Si1 Zr2 62.83(13) 4_454 2_565 ?
Gd2 Si1 Zr2 82.84(16) 7_456 2_565 ?
Zr2 Si1 Zr2 82.84(16) 7_456 2_565 ?
Gd2 Si1 Zr2 126.10(19) 4_455 2_565 ?
Zr2 Si1 Zr2 126.10(19) 4_455 2_565 ?
Gd2 Si1 Zr2 0.00(8) 2_565 2_565 ?
Si2 Si1 Zr1 138.2(2) 4_454 7_556 ?
Gd2 Si1 Zr1 85.73(15) 7_456 7_556 ?
Zr2 Si1 Zr1 85.73(15) 7_456 7_556 ?
Gd2 Si1 Zr1 85.55(14) 4_455 7_556 ?
Zr2 Si1 Zr1 85.55(14) 4_455 7_556 ?
Gd2 Si1 Zr1 137.57(18) 2_565 7_556 ?
Zr2 Si1 Zr1 137.57(18) 2_565 7_556 ?
Si2 Si1 Gd1 138.2(2) 4_454 7_556 ?
Gd2 Si1 Gd1 85.73(15) 7_456 7_556 ?
Zr2 Si1 Gd1 85.73(15) 7_456 7_556 ?
Gd2 Si1 Gd1 85.55(14) 4_455 7_556 ?
Zr2 Si1 Gd1 85.55(14) 4_455 7_556 ?
Gd2 Si1 Gd1 137.57(18) 2_565 7_556 ?
Zr2 Si1 Gd1 137.57(18) 2_565 7_556 ?
Zr1 Si1 Gd1 0.00(5) 7_556 7_556 ?
Si2 Si1 Gd3 116.06(14) 4_454 4_455 ?
Gd2 Si1 Gd3 67.64(14) 7_456 4_455 ?
Zr2 Si1 Gd3 67.64(14) 7_456 4_455 ?
Gd2 Si1 Gd3 141.7(2) 4_455 4_455 ?
Zr2 Si1 Gd3 141.7(2) 4_455 4_455 ?
Gd2 Si1 Gd3 66.39(10) 2_565 4_455 ?
Zr2 Si1 Gd3 66.39(10) 2_565 4_455 ?
Zr1 Si1 Gd3 71.45(11) 7_556 4_455 ?
Gd1 Si1 Gd3 71.45(11) 7_556 4_455 ?
Si2 Si1 Zr3 116.06(14) 4_454 4_455 ?
Gd2 Si1 Zr3 67.64(14) 7_456 4_455 ?
Zr2 Si1 Zr3 67.64(14) 7_456 4_455 ?
Gd2 Si1 Zr3 141.7(2) 4_455 4_455 ?
Zr2 Si1 Zr3 141.7(2) 4_455 4_455 ?
Gd2 Si1 Zr3 66.39(10) 2_565 4_455 ?
Zr2 Si1 Zr3 66.39(10) 2_565 4_455 ?
Zr1 Si1 Zr3 71.45(11) 7_556 4_455 ?
Gd1 Si1 Zr3 71.45(11) 7_556 4_455 ?
Gd3 Si1 Zr3 0.00(4) 4_455 4_455 ?
Si2 Si1 Gd1 67.72(12) 4_454 6 ?
Gd2 Si1 Gd1 137.99(18) 7_456 6 ?
Zr2 Si1 Gd1 137.99(18) 7_456 6 ?
Gd2 Si1 Gd1 75.25(15) 4_455 6 ?
Zr2 Si1 Gd1 75.25(15) 4_455 6 ?
Gd2 Si1 Gd1 83.48(11) 2_565 6 ?
Zr2 Si1 Gd1 83.48(11) 2_565 6 ?
Zr1 Si1 Gd1 78.24(12) 7_556 6 ?
Gd1 Si1 Gd1 78.24(12) 7_556 6 ?
Gd3 Si1 Gd1 70.46(10) 4_455 6 ?
Zr3 Si1 Gd1 70.46(10) 4_455 6 ?
Si1 Si2 Gd2 135.89(16) 3 7_466 ?
Si1 Si2 Zr2 135.89(16) 3 7_466 ?
Gd2 Si2 Zr2 0.00(8) 7_466 7_466 ?
Si1 Si2 Gd2 62.15(14) 3 1_556 ?
Gd2 Si2 Gd2 83.93(15) 7_466 1_556 ?
Zr2 Si2 Gd2 83.93(15) 7_466 1_556 ?
Si1 Si2 Zr2 62.15(14) 3 1_556 ?
Gd2 Si2 Zr2 83.93(15) 7_466 1_556 ?
Zr2 Si2 Zr2 83.93(15) 7_466 1_556 ?
Gd2 Si2 Zr2 0.00(9) 1_556 1_556 ?
Si1 Si2 Gd2 63.68(13) 3 4_455 ?
Gd2 Si2 Gd2 138.80(13) 7_466 4_455 ?
Zr2 Si2 Gd2 138.80(13) 7_466 4_455 ?
Gd2 Si2 Gd2 125.80(16) 1_556 4_455 ?
Zr2 Si2 Gd2 125.80(16) 1_556 4_455 ?
Si1 Si2 Zr2 63.68(13) 3 4_455 ?
Gd2 Si2 Zr2 138.80(13) 7_466 4_455 ?
Zr2 Si2 Zr2 138.80(13) 7_466 4_455 ?
Gd2 Si2 Zr2 125.80(16) 1_556 4_455 ?
Zr2 Si2 Zr2 125.80(16) 1_556 4_455 ?
Gd2 Si2 Zr2 0.00(9) 4_455 4_455 ?
Si1 Si2 Gd3 116.22(15) 3 4_465 ?
Gd2 Si2 Gd3 69.85(12) 7_466 4_465 ?
Zr2 Si2 Gd3 69.85(12) 7_466 4_465 ?
Gd2 Si2 Gd3 137.23(16) 1_556 4_465 ?
Zr2 Si2 Gd3 137.23(16) 1_556 4_465 ?
Gd2 Si2 Gd3 69.11(12) 4_455 4_465 ?
Zr2 Si2 Gd3 69.11(12) 4_455 4_465 ?
Si1 Si2 Zr3 116.22(15) 3 4_465 ?
Gd2 Si2 Zr3 69.85(12) 7_466 4_465 ?
Zr2 Si2 Zr3 69.85(12) 7_466 4_465 ?
Gd2 Si2 Zr3 137.23(16) 1_556 4_465 ?
Zr2 Si2 Zr3 137.23(16) 1_556 4_465 ?
Gd2 Si2 Zr3 69.11(12) 4_455 4_465 ?
Zr2 Si2 Zr3 69.11(12) 4_455 4_465 ?
Gd3 Si2 Zr3 0.0 4_465 4_465 ?
Si1 Si2 Gd3 116.83(13) 3 1_456 ?
Gd2 Si2 Gd3 69.14(12) 7_466 1_456 ?
Zr2 Si2 Gd3 69.14(12) 7_466 1_456 ?
Gd2 Si2 Gd3 68.43(11) 1_556 1_456 ?
Zr2 Si2 Gd3 68.43(11) 1_556 1_456 ?
Gd2 Si2 Gd3 143.38(16) 4_455 1_456 ?
Zr2 Si2 Gd3 143.38(16) 4_455 1_456 ?
Gd3 Si2 Gd3 126.69(16) 4_465 1_456 ?
Zr3 Si2 Gd3 126.69(16) 4_465 1_456 ?
Si1 Si2 Zr3 116.83(13) 3 1_456 ?
Gd2 Si2 Zr3 69.14(12) 7_466 1_456 ?
Zr2 Si2 Zr3 69.14(12) 7_466 1_456 ?
Gd2 Si2 Zr3 68.43(11) 1_556 1_456 ?
Zr2 Si2 Zr3 68.43(11) 1_556 1_456 ?
Gd2 Si2 Zr3 143.38(16) 4_455 1_456 ?
Zr2 Si2 Zr3 143.38(16) 4_455 1_456 ?
Gd3 Si2 Zr3 126.69(16) 4_465 1_456 ?
Zr3 Si2 Zr3 126.69(16) 4_465 1_456 ?
Gd3 Si2 Zr3 0.00(2) 1_456 1_456 ?
Si1 Si2 Gd1 137.70(17) 3 4_455 ?
Gd2 Si2 Gd1 86.40(12) 7_466 4_455 ?
Zr2 Si2 Gd1 86.40(12) 7_466 4_455 ?
Gd2 Si2 Gd1 139.60(15) 1_556 4_455 ?
Zr2 Si2 Gd1 139.60(15) 1_556 4_455 ?
Gd2 Si2 Gd1 85.37(13) 4_455 4_455 ?
Zr2 Si2 Gd1 85.37(13) 4_455 4_455 ?
Gd3 Si2 Gd1 73.42(8) 4_465 4_455 ?
Zr3 Si2 Gd1 73.42(8) 4_465 4_455 ?
Gd3 Si2 Gd1 71.47(9) 1_456 4_455 ?
Zr3 Si2 Gd1 71.47(9) 1_456 4_455 ?

loop_
_geom_bond_atom_site_label_1
_geom_bond_atom_site_label_2
_geom_bond_distance
_geom_bond_site_symmetry_2
_geom_bond_publ_flag
Zr1 Si1 2.868(4) 7_556 ?
Zr1 Si2 2.945(4) 3_554 ?
Zr1 Si2 2.957(4) 1_554 ?
Zr1 Si1 3.006(5) 6_455 ?
Zr1 Si1 3.066(4) 3_554 ?
Zr1 Si2 3.112(3) 7_456 ?
Zr1 Gd3 3.4019(8) 3_545 ?
Zr1 Zr3 3.4019(8) 3_545 ?
Zr1 Gd3 3.4396(11) 1_455 ?
Zr1 Zr3 3.4396(11) 1_455 ?
Zr1 Zr2 3.5202(19) 7_455 ?
Zr1 Gd2 3.5202(19) 7_455 ?
Zr2 Si1 2.725(7) 7_566 ?
Zr2 Si2 2.726(5) 7_466 ?
Zr2 Si1 2.751(6) 3_554 ?
Zr2 Si2 2.780(4) 1_554 ?
Zr2 Si2 2.806(5) 3_554 ?
Zr2 Si1 2.827(4) 2_564 ?
Zr2 Gd3 3.168(2) 3 ?
Zr2 Zr3 3.168(2) 3 ?
Zr2 Gd3 3.183(3) 1_455 ?
Zr2 Zr3 3.183(3) 1_455 ?
Zr2 Zr1 3.5202(19) 7_565 ?
Zr2 Gd1 3.5202(19) 7_565 ?
Zr3 Si2 2.807(3) 3_654 ?
Zr3 Si2 2.807(3) 6_565 ?
Zr3 Si2 2.880(5) 7_566 ?
Zr3 Si2 2.880(5) 1_654 ?
Zr3 Si1 2.956(5) 6 ?
Zr3 Si1 2.956(5) 3_554 ?
Zr3 Gd2 3.168(2) 4_454 ?
Zr3 Zr2 3.168(2) 4_454 ?
Zr3 Gd2 3.168(2) 5_545 ?
Zr3 Zr2 3.168(2) 5_545 ?
Zr3 Gd2 3.183(3) 7_565 ?
Zr3 Zr2 3.183(3) 7_565 ?
Si1 Si2 2.535(5) 4_454 ?
Si1 Gd2 2.725(7) 7_456 ?
Si1 Zr2 2.725(7) 7_456 ?
Si1 Gd2 2.751(6) 4_455 ?
Si1 Zr2 2.751(6) 4_455 ?
Si1 Gd2 2.827(4) 2_565 ?
Si1 Zr2 2.827(4) 2_565 ?
Si1 Zr1 2.868(4) 7_556 ?
Si1 Gd1 2.868(4) 7_556 ?
Si1 Gd3 2.956(5) 4_455 ?
Si1 Zr3 2.956(5) 4_455 ?
Si1 Gd1 3.006(5) 6 ?
Si2 Si1 2.535(5) 3 ?
Si2 Gd2 2.726(5) 7_466 ?
Si2 Zr2 2.726(5) 7_466 ?
Si2 Gd2 2.780(4) 1_556 ?
Si2 Zr2 2.780(4) 1_556 ?
Si2 Gd2 2.806(5) 4_455 ?
Si2 Zr2 2.806(5) 4_455 ?
Si2 Gd3 2.807(3) 4_465 ?
Si2 Zr3 2.807(3) 4_465 ?
Si2 Gd3 2.880(5) 1_456 ?
Si2 Zr3 2.880(5) 1_456 ?
Si2 Gd1 2.945(4) 4_455 ?
